data_4110132
loop_
_publ_author_name
'Brandon Quillian'
'Yuzhong Wang'
'Pingrong Wei'
'Chaitanya S. Wannere'
'Paul V. R. Schleyer'
'Gregory H. Robinson'

_publ_section_title
;
 Gallepins. Neutral Gallium Analogues of the Tropylium Ion: Synthesis,
 Structure, and Aromaticity
;
_journal_name_full 'Journal of the American Chemical Society'
_journal_page_first 13380
_journal_page_last 13381
_journal_paper_doi 10.1021/ja075428d
_journal_volume 129
_journal_year 2007
_chemical_formula_sum 'C26 H42 Li2 N4'
_chemical_formula_weight 424.52
_chemical_name_systematic
; 
 ? 
;
_space_group_IT_number 11
_symmetry_cell_setting monoclinic
_symmetry_space_group_name_Hall '-P 2yb'
_symmetry_space_group_name_H-M 'P 1 21/m 1'
_atom_sites_solution_hydrogens geom
_atom_sites_solution_primary direct
_atom_sites_solution_secondary difmap
_audit_creation_method SHELXL-97
_cell_angle_alpha 90.00
_cell_angle_beta 92.147(4)
_cell_angle_gamma 90.00
_cell_formula_units_Z 2
_cell_length_a 9.628(3)
_cell_length_b 12.277(3)
_cell_length_c 12.009(3)
_cell_measurement_temperature 273(2)
_cell_volume 1418.5(7)
_computing_structure_refinement 'SHELXL-97 (Sheldrick, 1997)'
_computing_structure_solution 'SHELXS-97 (Sheldrick, 1990)'
_diffrn_ambient_temperature 273(2)
_diffrn_measured_fraction_theta_full 1.000
_diffrn_measured_fraction_theta_max 1.000
_diffrn_radiation_monochromator graphite
_diffrn_radiation_source 'fine-focus sealed tube'
_diffrn_radiation_type MoK\a
_diffrn_radiation_wavelength 0.71073
_diffrn_reflns_av_R_equivalents 0.0317
_diffrn_reflns_av_sigmaI/netI 0.0314
_diffrn_reflns_limit_h_max 11
_diffrn_reflns_limit_h_min -11
_diffrn_reflns_limit_k_max 14
_diffrn_reflns_limit_k_min -13
_diffrn_reflns_limit_l_max 14
_diffrn_reflns_limit_l_min -14
_diffrn_reflns_number 9491
_diffrn_reflns_theta_full 25.00
_diffrn_reflns_theta_max 25.00
_diffrn_reflns_theta_min 2.12
_exptl_absorpt_coefficient_mu 0.058
_exptl_absorpt_correction_T_max 0.9960
_exptl_absorpt_correction_T_min 0.9875
_exptl_absorpt_correction_type multi-scan
_exptl_absorpt_process_details 'Bruker SADABS'
_exptl_crystal_colour yellow
_exptl_crystal_density_diffrn 0.994
_exptl_crystal_F_000 464
_exptl_crystal_size_max 0.22
_exptl_crystal_size_mid 0.22
_exptl_crystal_size_min 0.07
_refine_diff_density_max 0.107
_refine_diff_density_min -0.107
_refine_diff_density_rms 0.022
_refine_ls_extinction_method none
_refine_ls_goodness_of_fit_ref 1.011
_refine_ls_hydrogen_treatment constr
_refine_ls_matrix_type full
_refine_ls_number_parameters 198
_refine_ls_number_reflns 2634
_refine_ls_number_restraints 84
_refine_ls_restrained_S_all 1.004
_refine_ls_R_factor_all 0.1280
_refine_ls_R_factor_gt 0.0561
_refine_ls_shift/su_max 0.001
_refine_ls_shift/su_mean 0.000
_refine_ls_structure_factor_coef Fsqd
_refine_ls_weighting_details 'calc w=1/[\s^2^(Fo^2^)+(0.0966P)^2^+0.0698P] where P=(Fo^2^+2Fc^2^)/3'
_refine_ls_weighting_scheme calc
_refine_ls_wR_factor_gt 0.1581
_refine_ls_wR_factor_ref 0.2043
_reflns_number_gt 1210
_reflns_number_total 2634
_reflns_threshold_expression >2sigma(I)
_cod_data_source_file ja075428dsi20070720_010247.cif
_cod_data_source_block uga489_0m
_cod_database_code 4110132

loop_
_symmetry_equiv_pos_as_xyz
'x, y, z'
'-x, y+1/2, -z'
'-x, -y, -z'
'x, -y-1/2, z'

loop_
_atom_site_label
_atom_site_type_symbol
_atom_site_fract_x
_atom_site_fract_y
_atom_site_fract_z
_atom_site_U_iso_or_equiv
_atom_site_adp_type
_atom_site_occupancy
_atom_site_symmetry_multiplicity
_atom_site_calc_flag
_atom_site_refinement_flags
_atom_site_disorder_assembly
_atom_site_disorder_group
Li1 Li 0.6454(5) 0.2500 0.6586(5) 0.0782(15) Uani 1 2 d S . .
Li2 Li 0.7734(6) 0.2500 0.8463(4) 0.0830(16) Uani 1 2 d S . .
N1 N 0.6183(3) 0.2500 0.4765(3) 0.1031(10) Uani 1 2 d SD . .
N2 N 0.4214(3) 0.2500 0.6546(4) 0.1234(13) Uani 1 2 d SD . .
N3 N 0.9664(4) 0.2500 0.9483(3) 0.1134(11) Uani 1 2 d SD . .
N4 N 0.6718(5) 0.2500 1.0117(3) 0.1438(15) Uani 1 2 d SD . .
C1 C 0.7587(3) 0.11455(18) 0.7320(2) 0.0796(7) Uani 1 1 d . . .
C2 C 0.7075(3) 0.0145(2) 0.7696(2) 0.0985(9) Uani 1 1 d . . .
H2A H 0.6264 0.0154 0.8093 0.118 Uiso 1 1 calc R . .
C3 C 0.7691(5) -0.0851(3) 0.7517(3) 0.1286(12) Uani 1 1 d . . .
H3A H 0.7304 -0.1484 0.7796 0.154 Uiso 1 1 calc R . .
C4 C 0.8870(5) -0.0896(3) 0.6929(3) 0.1462(15) Uani 1 1 d . . .
H4A H 0.9301 -0.1562 0.6806 0.175 Uiso 1 1 calc R . .
C5 C 0.9409(3) 0.0028(3) 0.6526(2) 0.1093(10) Uani 1 1 d . . .
H5A H 1.0201 -0.0013 0.6108 0.131 Uiso 1 1 calc R . .
C6 C 0.8817(2) 0.10452(18) 0.67126(19) 0.0744(7) Uani 1 1 d . . .
C7 C 0.9557(2) 0.19542(19) 0.6215(2) 0.0885(8) Uani 1 1 d . . .
H7A H 1.0240 0.1693 0.5757 0.106 Uiso 1 1 calc R . .
C8 C 0.4762(18) 0.196(3) 0.469(2) 0.128(8) Uani 0.268(19) 1 d PDU A 1
H8A H 0.4437 0.1940 0.3917 0.154 Uiso 0.268(19) 1 calc PR A 1
H8B H 0.4855 0.1211 0.4947 0.154 Uiso 0.268(19) 1 calc PR A 1
C9 C 0.373(2) 0.2500 0.5338(14) 0.125(7) Uani 0.54(4) 2 d SPDU A 1
H9A H 0.2850 0.2125 0.5251 0.150 Uiso 0.268(19) 1 calc PR A 1
H9B H 0.3609 0.3243 0.5078 0.150 Uiso 0.268(19) 1 calc PR A 1
C8' C 0.4622(18) 0.2500 0.453(2) 0.140(9) Uani 0.46(4) 2 d SPDU A 2
H8'1 H 0.4288 0.3244 0.4473 0.167 Uiso 0.232(19) 1 calc PR A 2
H8'2 H 0.4407 0.2135 0.3831 0.167 Uiso 0.232(19) 1 calc PR A 2
C9' C 0.393(3) 0.194(3) 0.5436(16) 0.142(9) Uani 0.232(19) 1 d PDU A 2
H9'1 H 0.4248 0.1191 0.5482 0.170 Uiso 0.232(19) 1 calc PR A 2
H9'2 H 0.2931 0.1927 0.5272 0.170 Uiso 0.232(19) 1 calc PR A 2
C10 C 0.6760(5) 0.1534(3) 0.4260(3) 0.1635(16) Uani 1 1 d . A .
H10A H 0.6618 0.1571 0.3465 0.245 Uiso 1 1 calc R . .
H10B H 0.6307 0.0898 0.4537 0.245 Uiso 1 1 calc R . .
H10C H 0.7738 0.1494 0.4443 0.245 Uiso 1 1 calc R . .
C11 C 0.3685(4) 0.1535(3) 0.7088(4) 0.1804(18) Uani 1 1 d . A .
H11A H 0.2688 0.1553 0.7060 0.271 Uiso 1 1 calc R . .
H11B H 0.4020 0.1519 0.7851 0.271 Uiso 1 1 calc R . .
H11C H 0.3998 0.0896 0.6711 0.271 Uiso 1 1 calc R . .
C12 C 0.9254(18) 0.2500 1.0652(12) 0.142(7) Uani 0.62(4) 2 d SPDU . 1
H12A H 0.9939 0.2100 1.1102 0.170 Uiso 0.31(2) 1 calc PR . 1
H12B H 0.9237 0.3243 1.0925 0.170 Uiso 0.31(2) 1 calc PR . 1
C13 C 0.7869(18) 0.200(3) 1.077(2) 0.159(8) Uani 0.31(2) 1 d PDU . 1
H13A H 0.7646 0.2027 1.1555 0.190 Uiso 0.31(2) 1 calc PR . 1
H13B H 0.7927 0.1238 1.0567 0.190 Uiso 0.31(2) 1 calc PR . 1
C12' C 0.914(3) 0.193(4) 1.049(3) 0.153(10) Uani 0.19(2) 1 d PDU . 2
H12C H 0.9887 0.1884 1.1059 0.184 Uiso 0.19(2) 1 calc PR . 2
H12D H 0.8869 0.1191 1.0294 0.184 Uiso 0.19(2) 1 calc PR . 2
C13' C 0.794(3) 0.2500 1.096(2) 0.154(11) Uani 0.38(4) 2 d SPDU . 2
H13C H 0.8202 0.3244 1.1145 0.185 Uiso 0.19(2) 1 calc PR . 2
H13D H 0.7677 0.2140 1.1640 0.185 Uiso 0.19(2) 1 calc PR . 2
C14 C 0.5911(7) 0.1544(5) 1.0298(4) 0.263(3) Uani 1 1 d . . .
H14A H 0.5496 0.1592 1.1011 0.395 Uiso 1 1 calc R . .
H14B H 0.6500 0.0914 1.0281 0.395 Uiso 1 1 calc R . .
H14C H 0.5194 0.1485 0.9724 0.395 Uiso 1 1 calc R . .
C15 C 1.0489(5) 0.1531(3) 0.9282(4) 0.1820(18) Uani 1 1 d . . .
H15A H 1.1328 0.1554 0.9740 0.273 Uiso 1 1 calc R . .
H15B H 1.0720 0.1506 0.8511 0.273 Uiso 1 1 calc R . .
H15C H 0.9965 0.0894 0.9461 0.273 Uiso 1 1 calc R . .

loop_
_atom_site_aniso_label
_atom_site_aniso_U_11
_atom_site_aniso_U_22
_atom_site_aniso_U_33
_atom_site_aniso_U_23
_atom_site_aniso_U_13
_atom_site_aniso_U_12
Li1 0.069(3) 0.076(3) 0.089(4) 0.000 0.003(3) 0.000
Li2 0.093(4) 0.084(4) 0.072(3) 0.000 0.008(3) 0.000
N1 0.093(2) 0.125(3) 0.091(2) 0.000 -0.0129(18) 0.000
N2 0.069(2) 0.178(4) 0.124(3) 0.000 0.004(2) 0.000
N3 0.115(3) 0.150(3) 0.074(2) 0.000 -0.0114(19) 0.000
N4 0.145(3) 0.204(5) 0.085(3) 0.000 0.030(3) 0.000
C1 0.0861(16) 0.0619(15) 0.0907(17) 0.0055(13) 0.0008(14) -0.0052(13)
C2 0.117(2) 0.0713(19) 0.106(2) 0.0109(15) -0.0073(16) -0.0117(16)
C3 0.190(4) 0.061(2) 0.131(3) 0.0153(19) -0.034(3) -0.012(2)
C4 0.216(5) 0.078(3) 0.143(3) -0.009(2) -0.014(3) 0.045(3)
C5 0.140(2) 0.084(2) 0.103(2) -0.0095(17) -0.0037(18) 0.0392(19)
C6 0.0809(15) 0.0676(16) 0.0740(15) -0.0059(12) -0.0081(13) 0.0124(13)
C7 0.0708(13) 0.0984(19) 0.0976(17) -0.0057(13) 0.0178(12) 0.0098(11)
C8 0.104(10) 0.20(2) 0.081(9) -0.013(11) -0.046(7) 0.016(10)
C9 0.073(9) 0.168(19) 0.131(10) 0.000 -0.028(6) 0.000
C8' 0.091(10) 0.18(2) 0.143(14) 0.000 -0.047(9) 0.000
C9' 0.054(9) 0.23(3) 0.143(13) -0.001(13) -0.035(9) 0.008(14)
C10 0.231(4) 0.156(3) 0.102(2) -0.040(2) -0.016(3) 0.016(3)
C11 0.100(2) 0.207(4) 0.235(5) 0.016(3) 0.014(3) -0.039(3)
C12 0.184(9) 0.174(19) 0.067(7) 0.000 0.007(8) 0.000
C13 0.209(11) 0.21(2) 0.060(8) 0.022(11) 0.049(9) 0.003(10)
C12' 0.158(15) 0.23(3) 0.066(12) -0.002(16) -0.040(12) 0.028(15)
C13' 0.189(15) 0.20(3) 0.077(14) 0.000 0.007(12) 0.000
C14 0.319(7) 0.325(7) 0.152(4) 0.009(4) 0.093(5) -0.134(6)
C15 0.170(4) 0.215(4) 0.157(4) 0.001(3) -0.049(3) 0.067(3)

loop_
_atom_type_symbol
_atom_type_description
_atom_type_scat_dispersion_real
_atom_type_scat_dispersion_imag
_atom_type_scat_source
C C 0.0033 0.0016 'International Tables Vol C Tables 4.2.6.8 and 6.1.1.4'
H H 0.0000 0.0000 'International Tables Vol C Tables 4.2.6.8 and 6.1.1.4'
Li Li -0.0003 0.0001 'International Tables Vol C Tables 4.2.6.8 and 6.1.1.4'
N N 0.0061 0.0033 'International Tables Vol C Tables 4.2.6.8 and 6.1.1.4'

loop_
_geom_angle_atom_site_label_1
_geom_angle_atom_site_label_2
_geom_angle_atom_site_label_3
_geom_angle
_geom_angle_site_symmetry_1
_geom_angle_site_symmetry_3
C1 Li1 C1 100.8(3) 4_565 .
C1 Li1 N2 119.93(17) 4_565 .
C1 Li1 N2 119.93(17) . .
C1 Li1 N1 116.51(18) 4_565 .
C1 Li1 N1 116.51(18) . .
N2 Li1 N1 84.0(2) . .
C1 Li1 Li2 54.13(14) 4_565 .
C1 Li1 Li2 54.13(14) . .
N2 Li1 Li2 118.3(3) . .
N1 Li1 Li2 157.7(3) . .
C1 Li2 C1 100.9(3) 4_565 .
C1 Li2 N3 112.98(19) 4_565 .
C1 Li2 N3 112.98(19) . .
C1 Li2 N4 122.81(17) 4_565 .
C1 Li2 N4 122.81(17) . .
N3 Li2 N4 83.9(2) . .
C1 Li2 Li1 54.17(14) 4_565 .
C1 Li2 Li1 54.17(14) . .
N3 Li2 Li1 151.0(3) . .
N4 Li2 Li1 125.0(3) . .
C1 Li2 C12' 112.0(10) 4_565 4_565
C1 Li2 C12' 139.1(10) . 4_565
N3 Li2 C12' 31.7(6) . 4_565
N4 Li2 C12' 56.6(5) . 4_565
Li1 Li2 C12' 165.7(10) . 4_565
C1 Li2 C12' 139.1(10) 4_565 .
C1 Li2 C12' 112.0(10) . .
N3 Li2 C12' 31.7(6) . .
N4 Li2 C12' 56.6(5) . .
Li1 Li2 C12' 165.7(10) . .
C12' Li2 C12' 29(2) 4_565 .
C10 N1 C10 109.6(4) 4_565 .
C10 N1 C8 133.7(14) 4_565 .
C10 N1 C8 88.6(11) . .
C10 N1 C8 88.6(11) 4_565 4_565
C10 N1 C8 133.7(14) . 4_565
C8 N1 C8 52(3) . 4_565
C10 N1 C8' 108.4(6) 4_565 4_565
C10 N1 C8' 108.4(6) . 4_565
C8 N1 C8' 26.8(14) . 4_565
C8 N1 C8' 26.8(14) 4_565 4_565
C10 N1 C8' 108.4(6) 4_565 .
C10 N1 C8' 108.4(6) . .
C8 N1 C8' 26.8(14) . .
C8 N1 C8' 26.8(14) 4_565 .
C8' N1 C8' 0.0(2) 4_565 .
C10 N1 Li1 112.5(2) 4_565 .
C10 N1 Li1 112.5(2) . .
C8 N1 Li1 97.5(10) . .
C8 N1 Li1 97.5(10) 4_565 .
C8' N1 Li1 105.2(10) 4_565 .
C8' N1 Li1 105.2(10) . .
C11 N2 C11 109.2(4) 4_565 .
C11 N2 C9 109.3(4) 4_565 4_565
C11 N2 C9 109.3(4) . 4_565
C11 N2 C9 109.3(4) 4_565 .
C11 N2 C9 109.3(4) . .
C9 N2 C9 0.0(14) 4_565 .
C11 N2 C9' 135.1(14) 4_565 .
C11 N2 C9' 88.1(12) . .
C9 N2 C9' 27.6(14) 4_565 .
C9 N2 C9' 27.6(14) . .
C11 N2 C9' 88.1(12) 4_565 4_565
C11 N2 C9' 135.1(15) . 4_565
C9 N2 C9' 27.6(14) 4_565 4_565
C9 N2 C9' 27.6(14) . 4_565
C9' N2 C9' 54(3) . 4_565
C11 N2 Li1 110.9(2) 4_565 .
C11 N2 Li1 110.9(2) . .
C9 N2 Li1 107.0(7) 4_565 .
C9 N2 Li1 107.0(7) . .
C9' N2 Li1 99.8(12) . .
C9' N2 Li1 99.8(12) 4_565 .
C12' N3 C12' 56(4) 4_565 .
C12' N3 C15 87.3(14) 4_565 4_565
C12' N3 C15 136(2) . 4_565
C12' N3 C15 136(2) 4_565 .
C12' N3 C15 87.3(14) . .
C15 N3 C15 109.6(5) 4_565 .
C12' N3 C12 28(2) 4_565 .
C12' N3 C12 28(2) . .
C15 N3 C12 109.0(4) 4_565 .
C15 N3 C12 109.0(4) . .
C12' N3 C12 28(2) 4_565 4_565
C12' N3 C12 28(2) . 4_565
C15 N3 C12 109.0(4) 4_565 4_565
C15 N3 C12 109.0(4) . 4_565
C12 N3 C12 0.0(13) . 4_565
C12' N3 Li2 98.6(16) 4_565 .
C12' N3 Li2 98.6(16) . .
C15 N3 Li2 111.4(2) 4_565 .
C15 N3 Li2 111.4(2) . .
C12 N3 Li2 106.3(7) . .
C12 N3 Li2 106.3(7) 4_565 .
C14 N4 C14 110.4(6) 4_565 .
C14 N4 C13 88.8(12) 4_565 4_565
C14 N4 C13 131.6(16) . 4_565
C14 N4 C13 131.6(16) 4_565 .
C14 N4 C13 88.8(12) . .
C13 N4 C13 49(3) 4_565 .
C14 N4 C13' 108.0(8) 4_565 4_565
C14 N4 C13' 108.0(7) . 4_565
C13 N4 C13' 25.2(17) 4_565 4_565
C13 N4 C13' 25.2(17) . 4_565
C14 N4 C13' 108.0(8) 4_565 .
C14 N4 C13' 108.0(7) . .
C13 N4 C13' 25.2(17) 4_565 .
C13 N4 C13' 25.2(17) . .
C13' N4 C13' 0.0(17) 4_565 .
C14 N4 Li2 113.1(3) 4_565 .
C14 N4 Li2 113.1(3) . .
C13 N4 Li2 97.5(10) 4_565 .
C13 N4 Li2 97.5(10) . .
C13' N4 Li2 103.7(13) 4_565 .
C13' N4 Li2 103.7(13) . .
C2 C1 C6 113.5(2) . .
C2 C1 Li2 119.0(2) . .
C6 C1 Li2 110.9(2) . .
C2 C1 Li1 128.8(2) . .
C6 C1 Li1 106.0(2) . .
Li2 C1 Li1 71.69(18) . .
C3 C2 C1 124.5(3) . .
C4 C3 C2 119.3(3) . .
C5 C4 C3 119.5(3) . .
C4 C5 C6 122.2(3) . .
C5 C6 C1 120.9(2) . .
C5 C6 C7 114.2(2) . .
C1 C6 C7 124.9(2) . .
C7 C7 C6 139.70(12) 4_565 .
C9 C8 N1 114(2) . .
C8 C9 N2 109.1(16) . .
C9' C8' N1 110(2) . .
C8' C9' N2 111(2) . .
C13 C12 N3 111.7(15) . .
C12 C13 N4 115.9(19) . .
N3 C12' C13' 112(3) . .
N3 C12' Li2 49.7(10) . .
C13' C12' Li2 81.6(18) . .
C12' C13' N4 110(2) . .

loop_
_geom_bond_atom_site_label_1
_geom_bond_atom_site_label_2
_geom_bond_distance
_geom_bond_site_symmetry_2
Li1 C1 2.158(4) 4_565
Li1 C1 2.158(4) .
Li1 N2 2.155(6) .
Li1 N1 2.194(7) .
Li1 Li2 2.527(8) .
Li2 C1 2.157(4) 4_565
Li2 C1 2.157(4) .
Li2 N3 2.187(7) .
Li2 N4 2.247(6) .
Li2 C12' 2.84(3) 4_565
Li2 C12' 2.84(3) .
N1 C10 1.452(4) 4_565
N1 C10 1.452(4) .
N1 C8 1.52(2) .
N1 C8 1.52(2) 4_565
N1 C8' 1.519(18) 4_565
N1 C8' 1.519(18) .
N2 C11 1.453(4) 4_565
N2 C11 1.453(4) .
N2 C9 1.507(18) 4_565
N2 C9 1.507(18) .
N2 C9' 1.518(19) .
N2 C9' 1.518(19) 4_565
N3 C12' 1.507(19) 4_565
N3 C12' 1.507(19) .
N3 C15 1.456(4) 4_565
N3 C15 1.456(4) .
N3 C12 1.473(13) .
N3 C12 1.473(13) 4_565
N4 C14 1.428(4) 4_565
N4 C14 1.428(5) .
N4 C13 1.47(2) 4_565
N4 C13 1.47(2) .
N4 C13' 1.527(19) 4_565
N4 C13' 1.527(19) .
C1 C2 1.405(3) .
C1 C6 1.420(3) .
C2 C3 1.379(4) .
C3 C4 1.362(5) .
C4 C5 1.345(4) .
C5 C6 1.394(3) .
C6 C7 1.463(3) .
C7 C7 1.340(5) 4_565
C8 C9 1.443(16) .
C8' C9' 1.468(18) .
C12 C13 1.480(16) .
C12' C13' 1.479(19) .
